data_7200599
loop_
_publ_author_name
'Zhao, Xia-Xia'
'Ma, Jian-Ping'
'Shen, Da-Zhong'
'Dong, Yu-Bin'
'Huang, Ru-Qi'

_publ_section_title
;
 Bird-like spiro-metallacyclic complexes based on a bent oxadiazole
 bridging ligand
;
_journal_issue 7
_journal_name_full CrystEngComm
_journal_page_first 1281
_journal_paper_doi 10.1039/b818753n
_journal_volume 11
_journal_year 2009
_chemical_formula_sum 'C42 H32 Cu N18 O2 S2'
_chemical_formula_weight 948.52
_chemical_name_systematic
;
?
;
_space_group_IT_number 2
_symmetry_cell_setting triclinic
_symmetry_space_group_name_Hall '-P 1'
_symmetry_space_group_name_H-M 'P -1'
_atom_sites_solution_hydrogens geom
_atom_sites_solution_primary direct
_atom_sites_solution_secondary difmap
_audit_creation_method SHELXL-97
_cell_angle_alpha 111.512(5)
_cell_angle_beta 103.439(5)
_cell_angle_gamma 94.999(5)
_cell_formula_units_Z 1
_cell_length_a 8.414(3)
_cell_length_b 11.946(4)
_cell_length_c 11.997(4)
_cell_measurement_reflns_used 661
_cell_measurement_temperature 298(2)
_cell_measurement_theta_max 17.972
_cell_measurement_theta_min 2.535
_cell_volume 1071.2(6)
_computing_cell_refinement 'Bruker SMART'
_computing_data_collection 'Bruker SMART'
_computing_data_reduction 'Bruker SAINT'
_computing_molecular_graphics 'Bruker SHELXTL'
_computing_publication_material 'Bruker SHELXTL'
_computing_structure_refinement 'SHELXL-97 (Sheldrick, 1997)'
_computing_structure_solution 'SHELXS-97 (Sheldrick, 1990)'
_diffrn_ambient_temperature 298(2)
_diffrn_measured_fraction_theta_full 0.982
_diffrn_measured_fraction_theta_max 0.982
_diffrn_measurement_device_type 'CCD area detector'
_diffrn_measurement_method 'phi and omega scans'
_diffrn_radiation_monochromator graphite
_diffrn_radiation_source 'fine-focus sealed tube'
_diffrn_radiation_type MoK\a
_diffrn_radiation_wavelength 0.71073
_diffrn_reflns_av_R_equivalents 0.0418
_diffrn_reflns_av_sigmaI/netI 0.1130
_diffrn_reflns_limit_h_max 10
_diffrn_reflns_limit_h_min -7
_diffrn_reflns_limit_k_max 13
_diffrn_reflns_limit_k_min -14
_diffrn_reflns_limit_l_max 10
_diffrn_reflns_limit_l_min -14
_diffrn_reflns_number 5618
_diffrn_reflns_theta_full 25.10
_diffrn_reflns_theta_max 25.10
_diffrn_reflns_theta_min 1.87
_exptl_absorpt_coefficient_mu 0.669
_exptl_absorpt_correction_T_max 0.9867
_exptl_absorpt_correction_T_min 0.8195
_exptl_absorpt_correction_type multi-scan
_exptl_absorpt_process_details sadabs
_exptl_crystal_colour blue
_exptl_crystal_density_diffrn 1.470
_exptl_crystal_density_method 'not measured'
_exptl_crystal_description plan
_exptl_crystal_F_000 487
_exptl_crystal_size_max 0.31
_exptl_crystal_size_mid 0.12
_exptl_crystal_size_min 0.02
_refine_diff_density_max 0.628
_refine_diff_density_min -0.353
_refine_diff_density_rms 0.071
_refine_ls_extinction_method none
_refine_ls_goodness_of_fit_ref 1.017
_refine_ls_hydrogen_treatment constr
_refine_ls_matrix_type full
_refine_ls_number_parameters 295
_refine_ls_number_reflns 3746
_refine_ls_number_restraints 0
_refine_ls_restrained_S_all 1.017
_refine_ls_R_factor_all 0.1487
_refine_ls_R_factor_gt 0.0785
_refine_ls_shift/su_max 0.000
_refine_ls_shift/su_mean 0.000
_refine_ls_structure_factor_coef Fsqd
_refine_ls_weighting_details 'calc w=1/[\s^2^(Fo^2^)+(0.0902P)^2^+0.0641P] where P=(Fo^2^+2Fc^2^)/3'
_refine_ls_weighting_scheme calc
_refine_ls_wR_factor_gt 0.1746
_refine_ls_wR_factor_ref 0.2094
_reflns_number_gt 2016
_reflns_number_total 3746
_reflns_threshold_expression >2sigma(I)
_cod_data_source_file b818753n.txt
_cod_data_source_block 1
_cod_depositor_comments
;
The following automatic conversions were performed:
'_symmetry_cell_setting' value 'Triclinic' changed to 'triclinic'
according to '/home/saulius/struct/CIF-dictionaries/cif_core.dic'
dictionary named 'cif_core.dic' version 2.4.1 from 2010-06-29.

Automatic conversion script
Id: cif_fix_enum 1527 2010-12-29 10:47:43Z saulius 
;
_cod_original_cell_volume 1071.1(6)
_cod_original_sg_symbol_H-M P-1
_cod_database_code 7200599

loop_
_symmetry_equiv_pos_as_xyz
'x, y, z'
'-x, -y, -z'

loop_
_atom_site_label
_atom_site_type_symbol
_atom_site_fract_x
_atom_site_fract_y
_atom_site_fract_z
_atom_site_U_iso_or_equiv
_atom_site_adp_type
_atom_site_occupancy
_atom_site_symmetry_multiplicity
_atom_site_calc_flag
_atom_site_refinement_flags
_atom_site_disorder_assembly
_atom_site_disorder_group
Cu1 Cu 0.5000 0.5000 1.0000 0.0576(4) Uani 1 2 d S . .
N1 N 0.2183(8) -0.1876(5) 0.3357(5) 0.0659(16) Uani 1 1 d . . .
N2 N 0.1000(8) -0.1302(5) 0.2847(5) 0.0669(17) Uani 1 1 d . . .
N3 N 0.5882(7) 0.1456(4) 0.9180(4) 0.0475(13) Uani 1 1 d . . .
N4 N 0.4435(7) 0.1278(5) 0.9457(5) 0.0610(15) Uani 1 1 d . . .
N5 N 0.4996(7) 0.3182(5) 0.9554(4) 0.0517(14) Uani 1 1 d . . .
N6 N 0.1436(7) 0.4239(4) 0.6685(4) 0.0511(13) Uani 1 1 d . . .
N7 N 0.2726(7) 0.4668(5) 0.6366(5) 0.0566(14) Uani 1 1 d . . .
N8 N 0.3567(7) 0.4663(4) 0.8282(4) 0.0511(14) Uani 1 1 d . . .
N9 N 0.2501(8) 0.4807(6) 1.0678(5) 0.0727(17) Uani 1 1 d . . .
C1 C 0.2924(9) -0.1091(6) 0.4499(6) 0.0555(17) Uani 1 1 d . . .
C2 C 0.4185(8) -0.1259(5) 0.5436(6) 0.0515(16) Uani 1 1 d . . .
C3 C 0.4752(9) -0.2364(6) 0.5142(7) 0.0630(19) Uani 1 1 d . . .
H3 H 0.4359 -0.2972 0.4338 0.076 Uiso 1 1 calc R . .
C4 C 0.5903(10) -0.2549(6) 0.6056(8) 0.076(2) Uani 1 1 d . . .
H4 H 0.6266 -0.3293 0.5867 0.091 Uiso 1 1 calc R . .
C5 C 0.6517(9) -0.1643(6) 0.7246(7) 0.0636(19) Uani 1 1 d . . .
H5 H 0.7284 -0.1782 0.7854 0.076 Uiso 1 1 calc R . .
C6 C 0.6000(8) -0.0527(6) 0.7541(6) 0.0527(17) Uani 1 1 d . . .
C7 C 0.4824(8) -0.0337(6) 0.6634(6) 0.0500(16) Uani 1 1 d . . .
H7 H 0.4462 0.0406 0.6827 0.060 Uiso 1 1 calc R . .
C8 C 0.6782(8) 0.0473(6) 0.8841(6) 0.0592(18) Uani 1 1 d . . .
H8A H 0.6875 0.0105 0.9447 0.071 Uiso 1 1 calc R . .
H8B H 0.7900 0.0813 0.8893 0.071 Uiso 1 1 calc R . .
C9 C 0.6185(8) 0.2593(6) 0.9241(5) 0.0536(17) Uani 1 1 d . . .
H9 H 0.7108 0.2927 0.9086 0.064 Uiso 1 1 calc R . .
C10 C 0.3981(8) 0.2324(6) 0.9674(6) 0.0615(19) Uani 1 1 d . . .
H10 H 0.3011 0.2476 0.9898 0.074 Uiso 1 1 calc R . .
C11 C 0.3961(9) 0.4902(6) 0.7365(6) 0.0587(18) Uani 1 1 d . . .
H11 H 0.5046 0.5216 0.7431 0.070 Uiso 1 1 calc R . .
C12 C 0.1962(8) 0.4244(5) 0.7820(6) 0.0535(17) Uani 1 1 d . . .
H12 H 0.1287 0.3986 0.8227 0.064 Uiso 1 1 calc R . .
C13 C -0.0245(8) 0.3847(6) 0.5823(6) 0.0568(17) Uani 1 1 d . . .
H13A H -0.0541 0.4507 0.5578 0.068 Uiso 1 1 calc R . .
H13B H -0.1027 0.3678 0.6248 0.068 Uiso 1 1 calc R . .
C14 C -0.0389(8) 0.2729(6) 0.4681(6) 0.0526(17) Uani 1 1 d . . .
C15 C -0.1455(8) 0.2603(6) 0.3542(6) 0.0623(19) Uani 1 1 d . . .
H15 H -0.2012 0.3229 0.3488 0.075 Uiso 1 1 calc R . .
C16 C -0.1672(9) 0.1533(8) 0.2495(7) 0.076(2) Uani 1 1 d . . .
H16 H -0.2407 0.1439 0.1742 0.091 Uiso 1 1 calc R . .
C17 C -0.0841(9) 0.0615(7) 0.2537(6) 0.066(2) Uani 1 1 d . . .
H17 H -0.1000 -0.0089 0.1818 0.079 Uiso 1 1 calc R . .
C18 C 0.0254(8) 0.0735(6) 0.3664(6) 0.0541(17) Uani 1 1 d . . .
C19 C 0.0466(8) 0.1810(6) 0.4729(5) 0.0524(17) Uani 1 1 d . . .
H19 H 0.1199 0.1903 0.5483 0.063 Uiso 1 1 calc R . .
C20 C 0.1118(8) -0.0226(6) 0.3712(5) 0.0533(17) Uani 1 1 d . . .
C21 C 0.1596(8) 0.4227(6) 1.1010(6) 0.0504(16) Uani 1 1 d . . .
O1 O 0.2329(5) -0.0033(3) 0.4790(3) 0.0497(11) Uani 1 1 d . . .
S2 S 0.0557(3) 0.3448(2) 1.1421(2) 0.1015(8) Uani 1 1 d . . .

loop_
_atom_site_aniso_label
_atom_site_aniso_U_11
_atom_site_aniso_U_22
_atom_site_aniso_U_33
_atom_site_aniso_U_23
_atom_site_aniso_U_13
_atom_site_aniso_U_12
Cu1 0.0904(10) 0.0289(6) 0.0342(7) 0.0039(5) 0.0022(6) -0.0042(6)
N1 0.100(5) 0.039(3) 0.047(4) 0.002(3) 0.028(3) 0.000(3)
N2 0.100(5) 0.047(4) 0.037(3) 0.002(3) 0.021(3) -0.014(3)
N3 0.069(4) 0.038(3) 0.035(3) 0.011(2) 0.020(3) 0.011(3)
N4 0.078(4) 0.045(3) 0.066(4) 0.017(3) 0.039(3) 0.009(3)
N5 0.066(4) 0.042(3) 0.040(3) 0.010(2) 0.014(3) 0.002(3)
N6 0.069(4) 0.037(3) 0.039(3) 0.010(2) 0.011(3) 0.002(3)
N7 0.064(4) 0.055(4) 0.047(3) 0.021(3) 0.013(3) 0.000(3)
N8 0.066(4) 0.039(3) 0.042(3) 0.013(2) 0.012(3) -0.002(3)
N9 0.084(5) 0.064(4) 0.055(4) 0.011(3) 0.013(3) 0.018(3)
C1 0.070(5) 0.039(4) 0.052(4) 0.006(3) 0.032(4) -0.004(3)
C2 0.059(4) 0.039(4) 0.053(4) 0.007(3) 0.032(4) 0.003(3)
C3 0.071(5) 0.043(4) 0.065(5) 0.004(4) 0.032(4) 0.005(4)
C4 0.094(6) 0.041(4) 0.101(7) 0.022(5) 0.049(5) 0.022(4)
C5 0.066(5) 0.057(5) 0.081(5) 0.031(4) 0.035(4) 0.019(4)
C6 0.069(5) 0.039(4) 0.054(4) 0.016(3) 0.030(4) 0.009(3)
C7 0.062(4) 0.040(4) 0.051(4) 0.015(3) 0.027(3) 0.008(3)
C8 0.072(5) 0.054(4) 0.052(4) 0.021(3) 0.019(4) 0.014(4)
C9 0.066(5) 0.047(4) 0.041(4) 0.013(3) 0.015(3) -0.005(3)
C10 0.066(5) 0.037(4) 0.082(5) 0.014(4) 0.039(4) 0.003(3)
C11 0.067(5) 0.050(4) 0.049(4) 0.015(3) 0.010(4) -0.002(3)
C12 0.064(5) 0.042(4) 0.050(4) 0.017(3) 0.014(3) -0.003(3)
C13 0.055(4) 0.049(4) 0.058(4) 0.022(3) 0.003(3) 0.002(3)
C14 0.057(4) 0.049(4) 0.044(4) 0.017(3) 0.008(3) -0.007(3)
C15 0.070(5) 0.060(5) 0.048(4) 0.024(4) 0.002(4) -0.006(4)
C16 0.071(5) 0.097(7) 0.045(4) 0.032(5) -0.006(4) -0.008(5)
C17 0.071(5) 0.068(5) 0.039(4) 0.010(4) 0.008(4) -0.011(4)
C18 0.065(5) 0.046(4) 0.041(4) 0.013(3) 0.009(3) -0.003(3)
C19 0.060(4) 0.050(4) 0.035(3) 0.011(3) 0.007(3) -0.006(3)
C20 0.067(5) 0.047(4) 0.026(3) -0.001(3) 0.014(3) -0.014(3)
C21 0.054(4) 0.041(4) 0.044(4) 0.003(3) 0.011(3) 0.022(3)
O1 0.061(3) 0.037(2) 0.036(2) -0.0009(19) 0.016(2) -0.001(2)
S2 0.115(2) 0.0934(19) 0.126(2) 0.0586(17) 0.0597(17) 0.0371(15)

loop_
_atom_type_symbol
_atom_type_description
_atom_type_scat_dispersion_real
_atom_type_scat_dispersion_imag
_atom_type_scat_source
C C 0.0033 0.0016 'International Tables Vol C Tables 4.2.6.8 and 6.1.1.4'
H H 0.0000 0.0000 'International Tables Vol C Tables 4.2.6.8 and 6.1.1.4'
N N 0.0061 0.0033 'International Tables Vol C Tables 4.2.6.8 and 6.1.1.4'
O O 0.0106 0.0060 'International Tables Vol C Tables 4.2.6.8 and 6.1.1.4'
S S 0.1246 0.1234 'International Tables Vol C Tables 4.2.6.8 and 6.1.1.4'
Cu Cu 0.3201 1.2651 'International Tables Vol C Tables 4.2.6.8 and 6.1.1.4'

loop_
_geom_angle_atom_site_label_1
_geom_angle_atom_site_label_2
_geom_angle_atom_site_label_3
_geom_angle
_geom_angle_site_symmetry_1
_geom_angle_site_symmetry_3
_geom_angle_publ_flag
N8 Cu1 N8 180.000(2) . 2_667 ?
N8 Cu1 N5 88.33(19) . 2_667 ?
N8 Cu1 N5 91.67(19) 2_667 2_667 ?
N8 Cu1 N5 91.67(19) . . ?
N8 Cu1 N5 88.33(19) 2_667 . ?
N5 Cu1 N5 180.00 2_667 . ?
N8 Cu1 N9 89.8(2) . . ?
N8 Cu1 N9 90.2(2) 2_667 . ?
N5 Cu1 N9 90.2(2) 2_667 . ?
N5 Cu1 N9 89.8(2) . . ?
N8 Cu1 N9 90.2(2) . 2_667 ?
N8 Cu1 N9 89.8(2) 2_667 2_667 ?
N5 Cu1 N9 89.8(2) 2_667 2_667 ?
N5 Cu1 N9 90.2(2) . 2_667 ?
N9 Cu1 N9 180.00 . 2_667 ?
C1 N1 N2 105.8(6) . . ?
C20 N2 N1 107.0(5) . . ?
C9 N3 N4 108.9(5) . . ?
C9 N3 C8 130.8(6) . . ?
N4 N3 C8 120.2(5) . . ?
C10 N4 N3 102.6(5) . . ?
C9 N5 C10 101.8(6) . . ?
C9 N5 Cu1 126.6(4) . . ?
C10 N5 Cu1 130.9(5) . . ?
C12 N6 N7 110.1(5) . . ?
C12 N6 C13 129.2(5) . . ?
N7 N6 C13 120.7(5) . . ?
C11 N7 N6 101.2(5) . . ?
C12 N8 C11 102.5(5) . . ?
C12 N8 Cu1 127.9(4) . . ?
C11 N8 Cu1 129.4(4) . . ?
C21 N9 Cu1 148.2(5) . . ?
N1 C1 O1 112.5(6) . . ?
N1 C1 C2 127.8(7) . . ?
O1 C1 C2 119.7(6) . . ?
C3 C2 C7 119.8(7) . . ?
C3 C2 C1 119.4(6) . . ?
C7 C2 C1 120.8(6) . . ?
C4 C3 C2 119.5(7) . . ?
C4 C3 H3 120.3 . . ?
C2 C3 H3 120.3 . . ?
C5 C4 C3 120.6(7) . . ?
C5 C4 H4 119.7 . . ?
C3 C4 H4 119.7 . . ?
C4 C5 C6 120.4(7) . . ?
C4 C5 H5 119.8 . . ?
C6 C5 H5 119.8 . . ?
C5 C6 C7 119.4(6) . . ?
C5 C6 C8 118.7(6) . . ?
C7 C6 C8 121.9(6) . . ?
C6 C7 C2 120.2(6) . . ?
C6 C7 H7 119.9 . . ?
C2 C7 H7 119.9 . . ?
N3 C8 C6 114.7(5) . . ?
N3 C8 H8A 108.6 . . ?
C6 C8 H8A 108.6 . . ?
N3 C8 H8B 108.6 . . ?
C6 C8 H8B 108.6 . . ?
H8A C8 H8B 107.6 . . ?
N5 C9 N3 110.7(6) . . ?
N5 C9 H9 124.7 . . ?
N3 C9 H9 124.7 . . ?
N4 C10 N5 116.0(6) . . ?
N4 C10 H10 122.0 . . ?
N5 C10 H10 122.0 . . ?
N7 C11 N8 116.0(6) . . ?
N7 C11 H11 122.0 . . ?
N8 C11 H11 122.0 . . ?
N8 C12 N6 110.2(6) . . ?
N8 C12 H12 124.9 . . ?
N6 C12 H12 124.9 . . ?
N6 C13 C14 112.1(5) . . ?
N6 C13 H13A 109.2 . . ?
C14 C13 H13A 109.2 . . ?
N6 C13 H13B 109.2 . . ?
C14 C13 H13B 109.2 . . ?
H13A C13 H13B 107.9 . . ?
C19 C14 C15 119.4(6) . . ?
C19 C14 C13 121.7(5) . . ?
C15 C14 C13 118.9(6) . . ?
C16 C15 C14 119.1(7) . . ?
C16 C15 H15 120.5 . . ?
C14 C15 H15 120.5 . . ?
C17 C16 C15 121.9(6) . . ?
C17 C16 H16 119.1 . . ?
C15 C16 H16 119.1 . . ?
C16 C17 C18 119.8(7) . . ?
C16 C17 H17 120.1 . . ?
C18 C17 H17 120.1 . . ?
C17 C18 C19 118.6(7) . . ?
C17 C18 C20 120.0(6) . . ?
C19 C18 C20 121.5(6) . . ?
C14 C19 C18 121.3(6) . . ?
C14 C19 H19 119.4 . . ?
C18 C19 H19 119.4 . . ?
N2 C20 O1 111.3(6) . . ?
N2 C20 C18 129.7(6) . . ?
O1 C20 C18 118.9(5) . . ?
N9 C21 S2 176.0(6) . . ?
C1 O1 C20 103.3(5) . . ?

loop_
_geom_bond_atom_site_label_1
_geom_bond_atom_site_label_2
_geom_bond_distance
_geom_bond_site_symmetry_2
_geom_bond_publ_flag
Cu1 N8 2.004(5) . ?
Cu1 N8 2.004(5) 2_667 ?
Cu1 N5 2.037(5) 2_667 ?
Cu1 N5 2.037(5) . ?
Cu1 N9 2.446(7) . ?
Cu1 N9 2.446(7) 2_667 ?
N1 C1 1.305(8) . ?
N1 N2 1.406(7) . ?
N2 C20 1.300(8) . ?
N3 C9 1.331(7) . ?
N3 N4 1.354(7) . ?
N3 C8 1.437(7) . ?
N4 C10 1.291(8) . ?
N5 C9 1.318(8) . ?
N5 C10 1.346(7) . ?
N6 C12 1.328(7) . ?
N6 N7 1.351(7) . ?
N6 C13 1.462(7) . ?
N7 C11 1.311(7) . ?
N8 C12 1.308(7) . ?
N8 C11 1.336(7) . ?
N9 C21 1.213(8) . ?
C1 O1 1.356(7) . ?
C1 C2 1.442(9) . ?
C2 C3 1.393(8) . ?
C2 C7 1.394(8) . ?
C3 C4 1.383(9) . ?
C3 H3 0.9300 . ?
C4 C5 1.380(10) . ?
C4 H4 0.9300 . ?
C5 C6 1.385(8) . ?
C5 H5 0.9300 . ?
C6 C7 1.391(8) . ?
C6 C8 1.520(8) . ?
C7 H7 0.9300 . ?
C8 H8A 0.9700 . ?
C8 H8B 0.9700 . ?
C9 H9 0.9300 . ?
C10 H10 0.9300 . ?
C11 H11 0.9300 . ?
C12 H12 0.9300 . ?
C13 C14 1.493(9) . ?
C13 H13A 0.9700 . ?
C13 H13B 0.9700 . ?
C14 C19 1.376(9) . ?
C14 C15 1.396(8) . ?
C15 C16 1.387(10) . ?
C15 H15 0.9300 . ?
C16 C17 1.361(10) . ?
C16 H16 0.9300 . ?
C17 C18 1.398(8) . ?
C17 H17 0.9300 . ?
C18 C19 1.402(8) . ?
C18 C20 1.422(9) . ?
C19 H19 0.9300 . ?
C20 O1 1.375(7) . ?
C21 S2 1.506(8) . ?

loop_
_geom_torsion_atom_site_label_1
_geom_torsion_atom_site_label_2
_geom_torsion_atom_site_label_3
_geom_torsion_atom_site_label_4
_geom_torsion
_geom_torsion_site_symmetry_1
_geom_torsion_site_symmetry_2
_geom_torsion_site_symmetry_3
_geom_torsion_site_symmetry_4
_geom_torsion_publ_flag
C1 N1 N2 C20 0.0(7) . . . . ?
C9 N3 N4 C10 -0.4(7) . . . . ?
C8 N3 N4 C10 -178.3(5) . . . . ?
N8 Cu1 N5 C9 99.7(5) . . . . ?
N8 Cu1 N5 C9 -80.3(5) 2_667 . . . ?
N5 Cu1 N5 C9 -15(100) 2_667 . . . ?
N9 Cu1 N5 C9 -170.6(5) . . . . ?
N9 Cu1 N5 C9 9.4(5) 2_667 . . . ?
N8 Cu1 N5 C10 -91.7(6) . . . . ?
N8 Cu1 N5 C10 88.3(6) 2_667 . . . ?
N5 Cu1 N5 C10 154(100) 2_667 . . . ?
N9 Cu1 N5 C10 -2.0(6) . . . . ?
N9 Cu1 N5 C10 178.0(6) 2_667 . . . ?
C12 N6 N7 C11 0.1(6) . . . . ?
C13 N6 N7 C11 -179.7(5) . . . . ?
N8 Cu1 N8 C12 93(99) 2_667 . . . ?
N5 Cu1 N8 C12 -103.0(5) 2_667 . . . ?
N5 Cu1 N8 C12 77.0(5) . . . . ?
N9 Cu1 N8 C12 -12.8(5) . . . . ?
N9 Cu1 N8 C12 167.2(5) 2_667 . . . ?
N8 Cu1 N8 C11 -94(99) 2_667 . . . ?
N5 Cu1 N8 C11 70.6(5) 2_667 . . . ?
N5 Cu1 N8 C11 -109.4(5) . . . . ?
N9 Cu1 N8 C11 160.8(5) . . . . ?
N9 Cu1 N8 C11 -19.2(5) 2_667 . . . ?
N8 Cu1 N9 C21 110.6(10) . . . . ?
N8 Cu1 N9 C21 -69.4(10) 2_667 . . . ?
N5 Cu1 N9 C21 -161.0(10) 2_667 . . . ?
N5 Cu1 N9 C21 19.0(10) . . . . ?
N9 Cu1 N9 C21 -13(76) 2_667 . . . ?
N2 N1 C1 O1 -0.2(7) . . . . ?
N2 N1 C1 C2 176.9(6) . . . . ?
N1 C1 C2 C3 1.0(10) . . . . ?
O1 C1 C2 C3 177.9(5) . . . . ?
N1 C1 C2 C7 -178.1(6) . . . . ?
O1 C1 C2 C7 -1.1(9) . . . . ?
C7 C2 C3 C4 2.1(9) . . . . ?
C1 C2 C3 C4 -176.9(6) . . . . ?
C2 C3 C4 C5 -1.3(10) . . . . ?
C3 C4 C5 C6 -0.5(10) . . . . ?
C4 C5 C6 C7 1.5(9) . . . . ?
C4 C5 C6 C8 -176.5(6) . . . . ?
C5 C6 C7 C2 -0.6(9) . . . . ?
C8 C6 C7 C2 177.3(5) . . . . ?
C3 C2 C7 C6 -1.2(9) . . . . ?
C1 C2 C7 C6 177.9(5) . . . . ?
C9 N3 C8 C6 -104.0(7) . . . . ?
N4 N3 C8 C6 73.4(7) . . . . ?
C5 C6 C8 N3 -164.0(5) . . . . ?
C7 C6 C8 N3 18.1(8) . . . . ?
C10 N5 C9 N3 0.1(7) . . . . ?
Cu1 N5 C9 N3 171.3(3) . . . . ?
N4 N3 C9 N5 0.2(7) . . . . ?
C8 N3 C9 N5 177.7(5) . . . . ?
N3 N4 C10 N5 0.5(8) . . . . ?
C9 N5 C10 N4 -0.4(8) . . . . ?
Cu1 N5 C10 N4 -171.1(4) . . . . ?
N6 N7 C11 N8 -0.2(7) . . . . ?
C12 N8 C11 N7 0.2(7) . . . . ?
Cu1 N8 C11 N7 -174.6(4) . . . . ?
C11 N8 C12 N6 -0.1(7) . . . . ?
Cu1 N8 C12 N6 174.8(4) . . . . ?
N7 N6 C12 N8 0.0(7) . . . . ?
C13 N6 C12 N8 179.8(5) . . . . ?
C12 N6 C13 C14 -113.0(7) . . . . ?
N7 N6 C13 C14 66.8(7) . . . . ?
N6 C13 C14 C19 36.0(8) . . . . ?
N6 C13 C14 C15 -145.8(5) . . . . ?
C19 C14 C15 C16 2.3(9) . . . . ?
C13 C14 C15 C16 -176.0(6) . . . . ?
C14 C15 C16 C17 -1.8(10) . . . . ?
C15 C16 C17 C18 0.7(11) . . . . ?
C16 C17 C18 C19 -0.1(10) . . . . ?
C16 C17 C18 C20 179.6(6) . . . . ?
C15 C14 C19 C18 -1.7(9) . . . . ?
C13 C14 C19 C18 176.5(6) . . . . ?
C17 C18 C19 C14 0.6(9) . . . . ?
C20 C18 C19 C14 -179.1(6) . . . . ?
N1 N2 C20 O1 0.2(7) . . . . ?
N1 N2 C20 C18 177.2(6) . . . . ?
C17 C18 C20 N2 -4.3(10) . . . . ?
C19 C18 C20 N2 175.4(6) . . . . ?
C17 C18 C20 O1 172.5(5) . . . . ?
C19 C18 C20 O1 -7.8(9) . . . . ?
Cu1 N9 C21 S2 5(10) . . . . ?
N1 C1 O1 C20 0.3(6) . . . . ?
C2 C1 O1 C20 -177.1(5) . . . . ?
N2 C20 O1 C1 -0.3(6) . . . . ?
C18 C20 O1 C1 -177.7(5) . . . . ?
